data_7119250
loop_
_publ_author_name
'Ke, Miaolin'
'Song, Qiuling'

_publ_section_title
;
 Copper/B2pin2-catalyzed C-H difluoroacetylation-cycloamidation of
 anilines leading to the formation of 3,3-difluoro-2-oxindoles.
;
_journal_issue 14
_journal_name_full 'Chemical communications (Cambridge, England)'
_journal_page_first 2222
_journal_page_last 2225
_journal_paper_doi 10.1039/c6cc09643c
_journal_volume 53
_journal_year 2017
_chemical_formula_moiety 'C12 H7 F2 N O'
_chemical_formula_sum 'C11 H10 F0.25 N O'
_chemical_formula_weight 176.95
_chemical_name_systematic
;
 ?
;
_space_group_crystal_system monoclinic
_space_group_IT_number 14
_space_group_name_Hall '-P 2yn'
_space_group_name_H-M_alt 'P 1 21/n 1'
_symmetry_space_group_name_Hall '-P 2yn'
_symmetry_space_group_name_H-M 'P 1 21/n 1'
_atom_sites_solution_hydrogens geom
_atom_sites_solution_primary direct
_audit_creation_date 2016-09-22
_audit_creation_method
;
Olex2 1.2
(compiled 2014.03.20 svn.r2914 for OlexSys, GUI svn.r4816)
;
_audit_update_record
;
2016-10-01 deposited with the CCDC.
2016-12-21 downloaded from the CCDC.
;
_cell_angle_alpha 90
_cell_angle_beta 97.431(9)
_cell_angle_gamma 90
_cell_formula_units_Z 4
_cell_length_a 10.9946(10)
_cell_length_b 7.5522(7)
_cell_length_c 11.4653(10)
_cell_measurement_reflns_used 1956
_cell_measurement_temperature 293(2)
_cell_measurement_theta_max 27.8550
_cell_measurement_theta_min 3.5850
_cell_volume 944.01(15)
_computing_cell_refinement 'CrysAlisPro 1.171.38.41 (Rigaku OD, 2015)'
_computing_data_collection 'CrysAlisPro 1.171.38.41 (Rigaku OD, 2015)'
_computing_data_reduction 'CrysAlisPro 1.171.38.41 (Rigaku OD, 2015)'
_computing_molecular_graphics 'Olex2 (Dolomanov et al., 2009)'
_computing_publication_material 'Olex2 (Dolomanov et al., 2009)'
_computing_structure_refinement 'ShelXL (Sheldrick, 2008)'
_computing_structure_solution 'ShelXS (Sheldrick, 2008)'
_diffrn_ambient_temperature 293(2)
_diffrn_detector 'CCD plate'
_diffrn_detector_area_resol_mean 16.1213
_diffrn_detector_type Eos
_diffrn_measured_fraction_theta_full 0.999
_diffrn_measured_fraction_theta_max 0.880
_diffrn_measurement_device 'four-circle diffractometer'
_diffrn_measurement_device_type 'Xcalibur, Eos, Gemini'
_diffrn_measurement_method '\w scans'
_diffrn_orient_matrix_type 'CrysAlisPro convention (1999,Acta A55,543-557)'
_diffrn_orient_matrix_UB_11 -0.0002118000
_diffrn_orient_matrix_UB_12 0.0933237000
_diffrn_orient_matrix_UB_13 0.0068718000
_diffrn_orient_matrix_UB_21 -0.0570314000
_diffrn_orient_matrix_UB_22 -0.0053962000
_diffrn_orient_matrix_UB_23 0.0224252000
_diffrn_orient_matrix_UB_31 0.0313365000
_diffrn_orient_matrix_UB_32 -0.0089375000
_diffrn_orient_matrix_UB_33 0.0578217000
_diffrn_radiation_monochromator graphite
_diffrn_radiation_probe x-ray
_diffrn_radiation_type MoK\a
_diffrn_radiation_wavelength 0.71073
_diffrn_reflns_av_R_equivalents 0.0235
_diffrn_reflns_av_unetI/netI 0.0236
_diffrn_reflns_Laue_measured_fraction_full 0.999
_diffrn_reflns_Laue_measured_fraction_max 0.880
_diffrn_reflns_limit_h_max 11
_diffrn_reflns_limit_h_min -14
_diffrn_reflns_limit_k_max 10
_diffrn_reflns_limit_k_min -10
_diffrn_reflns_limit_l_max 14
_diffrn_reflns_limit_l_min -14
_diffrn_reflns_number 7081
_diffrn_reflns_point_group_measured_fraction_full 0.999
_diffrn_reflns_point_group_measured_fraction_max 0.880
_diffrn_reflns_theta_full 25.242
_diffrn_reflns_theta_max 29.250
_diffrn_reflns_theta_min 3.238
_diffrn_source 'fine-focus sealed X-ray tube'
_diffrn_source_type 'Enhance (Mo) X-ray Source'
_exptl_absorpt_coefficient_mu 0.084
_exptl_absorpt_correction_T_max 1.00000
_exptl_absorpt_correction_T_min 0.90689
_exptl_absorpt_correction_type multi-scan
_exptl_absorpt_process_details
;
CrysAlisPro 1.171.38.41 (Rigaku Oxford Diffraction, 2015)
Empirical absorption correction using spherical harmonics,
 implemented in SCALE3 ABSPACK scaling algorithm.
;
_exptl_crystal_density_diffrn 1.245
_exptl_crystal_F_000 373
_refine_diff_density_max 0.164
_refine_diff_density_min -0.254
_refine_diff_density_rms 0.063
_refine_ls_extinction_method none
_refine_ls_goodness_of_fit_ref 0.994
_refine_ls_hydrogen_treatment constr
_refine_ls_matrix_type full
_refine_ls_number_parameters 145
_refine_ls_number_reflns 2259
_refine_ls_number_restraints 0
_refine_ls_restrained_S_all 0.994
_refine_ls_R_factor_all 0.0668
_refine_ls_R_factor_gt 0.0456
_refine_ls_shift/su_max 0.001
_refine_ls_shift/su_mean 0.000
_refine_ls_structure_factor_coef Fsqd
_refine_ls_weighting_details 'w=1/[\s^2^(Fo^2^)+(0.1000P)^2^] where P=(Fo^2^+2Fc^2^)/3'
_refine_ls_weighting_scheme calc
_refine_ls_wR_factor_gt 0.1320
_refine_ls_wR_factor_ref 0.1516
_reflns_Friedel_coverage 0.000
_reflns_number_gt 1605
_reflns_number_total 2259
_reflns_threshold_expression 'I > 2\s(I)'
_cod_data_source_file c6cc09643c2.cif
_cod_data_source_block exp_2607
_cod_depositor_comments 'Adding full bibliography for 7119248--7119250.cif.'
_cod_database_code 7119250
_shelxl_version_number 2014-1
_shelx_space_group_comment
;
The symmetry employed for this shelxl refinement is uniquely defined
by the following loop, which should always be used as a source of
symmetry information in preference to the above space-group names.
They are only intended as comments.
;
_reflns_odcompleteness_completeness 99.76
_reflns_odcompleteness_iscentric 1
_reflns_odcompleteness_theta 26.32
_olex2_refinement_description
;
1. Fixed Uiso
 At 1.2 times of:
  All C(H) groups, All N(H) groups
2.a Aromatic/amide H refined with riding coordinates:
 N1(H1), C8(H8), C3(H3), C2(H2), C7(H7), C5(H5), C6(H6)
;
_oxdiff_exptl_absorpt_empirical_details
;
Empirical correction (ABSPACK) includes:
- Absorption correction using spherical harmonics
- Frame scaling
;
_oxdiff_exptl_absorpt_empirical_full_max 1.760
_oxdiff_exptl_absorpt_empirical_full_min 0.634

loop_
_space_group_symop_operation_xyz
'x, y, z'
'-x+1/2, y+1/2, -z+1/2'
'-x, -y, -z'
'x-1/2, -y-1/2, z-1/2'

loop_
_atom_site_label
_atom_site_type_symbol
_atom_site_fract_x
_atom_site_fract_y
_atom_site_fract_z
_atom_site_U_iso_or_equiv
_atom_site_adp_type
_atom_site_occupancy
_atom_site_site_symmetry_order
_atom_site_calc_flag
_atom_site_refinement_flags_posn
F2 F 0.21985(10) 0.25481(12) 0.42587(9) 0.0594(3) Uani 1 1 d .
F1 F 0.37901(9) 0.37899(14) 0.52258(9) 0.0598(3) Uani 1 1 d .
C10 C 0.18873(13) 0.51940(19) 0.53416(13) 0.0383(4) Uani 1 1 d .
C1 C 0.17659(13) 0.6834(2) 0.48442(13) 0.0401(4) Uani 1 1 d .
N1 N 0.23343(13) 0.69130(18) 0.38106(12) 0.0476(4) Uani 1 1 d .
H1 H 0.2372 0.7845 0.3385 0.057 Uiso 1 1 calc R
O1 O 0.32789(13) 0.48951(17) 0.27291(11) 0.0615(4) Uani 1 1 d .
C9 C 0.13563(13) 0.4780(2) 0.63639(13) 0.0390(4) Uani 1 1 d .
C8 C 0.13987(15) 0.3093(2) 0.68866(14) 0.0470(4) Uani 1 1 d .
H8 H 0.1824 0.2180 0.6575 0.056 Uiso 1 1 calc R
C4 C 0.07128(14) 0.6169(2) 0.68490(14) 0.0441(4) Uani 1 1 d .
C3 C 0.06503(14) 0.7856(2) 0.63222(15) 0.0483(4) Uani 1 1 d .
H3 H 0.0247 0.8759 0.6668 0.058 Uiso 1 1 calc R
C2 C 0.11565(15) 0.8216(2) 0.53275(15) 0.0483(4) Uani 1 1 d .
H2 H 0.1099 0.9335 0.4985 0.058 Uiso 1 1 calc R
C12 C 0.28077(15) 0.5334(2) 0.35833(14) 0.0458(4) Uani 1 1 d .
C11 C 0.26533(14) 0.4141(2) 0.46391(14) 0.0427(4) Uani 1 1 d .
C7 C 0.08198(16) 0.2792(3) 0.78456(16) 0.0576(5) Uani 1 1 d .
H7 H 0.0841 0.1670 0.8181 0.069 Uiso 1 1 calc R
C5 C 0.01446(16) 0.5799(3) 0.78558(16) 0.0560(5) Uani 1 1 d .
H5 H -0.0269 0.6695 0.8198 0.067 Uiso 1 1 calc R
C6 C 0.01933(17) 0.4157(3) 0.83308(16) 0.0633(5) Uani 1 1 d .
H6 H -0.0196 0.3935 0.8989 0.076 Uiso 1 1 calc R

loop_
_atom_site_aniso_label
_atom_site_aniso_U_11
_atom_site_aniso_U_22
_atom_site_aniso_U_33
_atom_site_aniso_U_23
_atom_site_aniso_U_13
_atom_site_aniso_U_12
F2 0.0723(7) 0.0365(6) 0.0719(7) -0.0118(4) 0.0189(6) -0.0050(5)
F1 0.0460(6) 0.0633(7) 0.0693(7) 0.0035(5) 0.0048(5) 0.0160(5)
C10 0.0372(7) 0.0344(8) 0.0430(8) -0.0031(6) 0.0041(6) 0.0019(6)
C1 0.0397(7) 0.0367(8) 0.0436(8) -0.0007(6) 0.0040(6) 0.0009(6)
N1 0.0562(8) 0.0387(7) 0.0497(7) 0.0066(6) 0.0135(6) 0.0025(6)
O1 0.0737(9) 0.0561(8) 0.0599(8) -0.0059(6) 0.0290(7) -0.0010(6)
C9 0.0342(7) 0.0392(8) 0.0427(8) -0.0021(6) 0.0019(6) -0.0023(6)
C8 0.0450(8) 0.0455(9) 0.0496(9) 0.0034(7) 0.0024(7) -0.0018(7)
C4 0.0367(8) 0.0468(9) 0.0483(9) -0.0090(7) 0.0036(6) -0.0028(7)
C3 0.0449(9) 0.0428(9) 0.0577(10) -0.0122(8) 0.0084(7) 0.0065(7)
C2 0.0489(9) 0.0336(8) 0.0615(10) -0.0001(7) 0.0042(7) 0.0065(7)
C12 0.0474(9) 0.0430(9) 0.0481(9) -0.0044(7) 0.0103(7) -0.0021(7)
C11 0.0432(8) 0.0342(8) 0.0506(9) -0.0035(7) 0.0053(7) 0.0008(6)
C7 0.0570(11) 0.0591(11) 0.0550(10) 0.0126(9) 0.0005(8) -0.0098(9)
C5 0.0481(9) 0.0681(12) 0.0536(10) -0.0118(9) 0.0135(7) -0.0047(9)
C6 0.0590(11) 0.0828(15) 0.0498(10) -0.0014(10) 0.0133(8) -0.0165(10)

loop_
_atom_type_symbol
_atom_type_description
_atom_type_scat_dispersion_real
_atom_type_scat_dispersion_imag
_atom_type_scat_source
C C 0.0033 0.0016 'International Tables Vol C Tables 4.2.6.8 and 6.1.1.4'
H H 0.0000 0.0000 'International Tables Vol C Tables 4.2.6.8 and 6.1.1.4'
N N 0.0061 0.0033 'International Tables Vol C Tables 4.2.6.8 and 6.1.1.4'
O O 0.0106 0.0060 'International Tables Vol C Tables 4.2.6.8 and 6.1.1.4'
F F 0.0171 0.0103 'International Tables Vol C Tables 4.2.6.8 and 6.1.1.4'

loop_
_geom_angle_atom_site_label_1
_geom_angle_atom_site_label_2
_geom_angle_atom_site_label_3
_geom_angle
C1 C10 C9 121.37(13)
C1 C10 C11 107.09(13)
C9 C10 C11 131.51(14)
C10 C1 N1 111.10(13)
C10 C1 C2 122.73(15)
C2 C1 N1 126.17(14)
C12 N1 C1 110.55(13)
C10 C9 C4 116.30(14)
C8 C9 C10 124.09(14)
C8 C9 C4 119.58(15)
C7 C8 C9 120.18(17)
C3 C4 C9 120.00(14)
C3 C4 C5 121.89(16)
C5 C4 C9 118.10(16)
C2 C3 C4 122.57(14)
C3 C2 C1 116.98(15)
N1 C12 C11 106.46(13)
O1 C12 N1 128.16(16)
O1 C12 C11 125.37(15)
F2 C11 F1 105.20(12)
F2 C11 C10 116.29(13)
F2 C11 C12 109.97(13)
F1 C11 C10 112.78(13)
F1 C11 C12 108.33(12)
C10 C11 C12 104.12(12)
C8 C7 C6 120.45(18)
C6 C5 C4 120.84(17)
C5 C6 C7 120.84(17)

loop_
_geom_bond_atom_site_label_1
_geom_bond_atom_site_label_2
_geom_bond_distance
F2 C11 1.3533(17)
F1 C11 1.3666(18)
C10 C1 1.363(2)
C10 C9 1.410(2)
C10 C11 1.472(2)
C1 N1 1.411(2)
C1 C2 1.393(2)
N1 C12 1.340(2)
O1 C12 1.2119(19)
C9 C8 1.406(2)
C9 C4 1.418(2)
C8 C7 1.359(2)
C4 C3 1.408(2)
C4 C5 1.410(2)
C3 C2 1.360(2)
C12 C11 1.536(2)
C7 C6 1.395(3)
C5 C6 1.353(3)
